data_4515495
loop_
_publ_author_name
'Zhang, Guoqi'
'Wu, Jing'
'Zeng, Haisu'
'Neary, Michelle C.'
'Devany, Matthew'
'Zheng, Shengping'
'Dub, Pavel A.'

_publ_section_title
;
 Dearomatization and Functionalization of Terpyridine Ligands Leading to
 Unprecedented Zwitterionic Meisenheimer Aluminum Complexes and Their Use
 in Catalytic Hydroboration
;
_journal_issue 2
_journal_name_full 'ACS Catalysis'
_journal_page_first 874
_journal_paper_doi 10.1021/acscatal.8b04096
_journal_volume 9
_journal_year 2018
_chemical_formula_moiety 'C15 H16 Al Cl N3 O3, 3(Cl), 4(H2 O)'
_chemical_formula_sum 'C15 H24 Al Cl4 N3 O7'
_chemical_formula_weight 527.15
_space_group_crystal_system monoclinic
_space_group_IT_number 14
_space_group_name_Hall '-P 2yn'
_space_group_name_H-M_alt 'P 1 21/n 1'
_atom_sites_solution_hydrogens mixed
_audit_creation_method SHELXL-2014/7
_cell_angle_alpha 90
_cell_angle_beta 105.218(5)
_cell_angle_gamma 90
_cell_formula_units_Z 4
_cell_length_a 7.0617(5)
_cell_length_b 25.6486(19)
_cell_length_c 13.4130(10)
_cell_measurement_reflns_used 9694
_cell_measurement_temperature 130(2)
_cell_measurement_theta_max 30.43
_cell_measurement_theta_min 2.86
_cell_volume 2344.2(3)
_computing_cell_refinement 'Bruker SAINT'
_computing_data_collection 'Bruker APEX2'
_computing_data_reduction 'Bruker SAINT'
_computing_molecular_graphics 'Bruker SHELXTL'
_computing_publication_material 'Bruker SHELXTL'
_computing_structure_refinement 'SHELXL-2014/7 (Sheldrick, 2014)'
_computing_structure_solution 'SHELXS-97 (Sheldrick 2008)'
_diffrn_ambient_temperature 130(2)
_diffrn_measured_fraction_theta_full 0.999
_diffrn_measured_fraction_theta_max 0.992
_diffrn_measurement_device_type 'Bruker APEX-II CCD'
_diffrn_measurement_method '\f and \w scans'
_diffrn_radiation_type MoK\a
_diffrn_radiation_wavelength 0.71073
_diffrn_reflns_av_R_equivalents 0.0697
_diffrn_reflns_av_unetI/netI 0.0337
_diffrn_reflns_Laue_measured_fraction_full 0.999
_diffrn_reflns_Laue_measured_fraction_max 0.992
_diffrn_reflns_limit_h_max 10
_diffrn_reflns_limit_h_min -10
_diffrn_reflns_limit_k_max 36
_diffrn_reflns_limit_k_min -36
_diffrn_reflns_limit_l_max 19
_diffrn_reflns_limit_l_min -19
_diffrn_reflns_number 107064
_diffrn_reflns_point_group_measured_fraction_full 0.999
_diffrn_reflns_point_group_measured_fraction_max 0.992
_diffrn_reflns_theta_full 25.000
_diffrn_reflns_theta_max 30.718
_diffrn_reflns_theta_min 1.573
_exptl_absorpt_coefficient_mu 0.583
_exptl_absorpt_correction_T_max 0.7461
_exptl_absorpt_correction_T_min 0.6822
_exptl_absorpt_correction_type empirical
_exptl_absorpt_process_details sadabs
_exptl_crystal_colour colorless
_exptl_crystal_density_diffrn 1.494
_exptl_crystal_description plate
_exptl_crystal_F_000 1088
_exptl_crystal_size_max 0.420
_exptl_crystal_size_mid 0.320
_exptl_crystal_size_min 0.030
_refine_diff_density_max 0.543
_refine_diff_density_min -0.435
_refine_diff_density_rms 0.078
_refine_ls_extinction_method none
_refine_ls_goodness_of_fit_ref 1.087
_refine_ls_hydrogen_treatment mixed
_refine_ls_matrix_type full
_refine_ls_number_parameters 327
_refine_ls_number_reflns 7289
_refine_ls_number_restraints 0
_refine_ls_restrained_S_all 1.087
_refine_ls_R_factor_all 0.0584
_refine_ls_R_factor_gt 0.0442
_refine_ls_shift/su_max 0.001
_refine_ls_shift/su_mean 0.000
_refine_ls_structure_factor_coef Fsqd
_refine_ls_weighting_details 'w=1/[\s^2^(Fo^2^)+(0.0324P)^2^+2.7737P] where P=(Fo^2^+2Fc^2^)/3'
_refine_ls_weighting_scheme calc
_refine_ls_wR_factor_gt 0.0906
_refine_ls_wR_factor_ref 0.0964
_reflns_Friedel_coverage 0.000
_reflns_number_gt 6239
_reflns_number_total 7289
_reflns_threshold_expression 'I > 2\s(I)'
_cod_data_source_file cs8b04096_si_011.cif
_cod_data_source_block gz1091
_cod_original_sg_symbol_H-M 'P 21/n'
_cod_database_code 4515495
_shelx_shelxl_version_number 2014/7
_shelx_space_group_comment
; 
The symmetry employed for this shelxl refinement is uniquely defined 
by the following loop, which should always be used as a source of 
symmetry information in preference to the above space-group names. 
They are only intended as comments. 
;
_shelx_estimated_absorpt_t_min 0.792
_shelx_estimated_absorpt_t_max 0.983

loop_
_space_group_symop_operation_xyz
'x, y, z'
'-x+1/2, y+1/2, -z+1/2'
'-x, -y, -z'
'x-1/2, -y-1/2, z-1/2'

loop_
_atom_site_label
_atom_site_type_symbol
_atom_site_fract_x
_atom_site_fract_y
_atom_site_fract_z
_atom_site_U_iso_or_equiv
_atom_site_adp_type
_atom_site_occupancy
_atom_site_site_symmetry_order
_atom_site_calc_flag
_atom_site_refinement_flags_posn
_atom_site_refinement_flags_adp
Al1 Al 0.26142(10) 0.62497(2) 0.72969(5) 0.01238(13) Uani 1 1 d . .
Cl1 Cl 0.27037(8) 0.38793(2) 0.57977(4) 0.01807(11) Uani 1 1 d . .
N1 N 0.2381(3) 0.63463(7) 0.57610(14) 0.0124(3) Uani 1 1 d . .
N2 N 0.2533(2) 0.55195(7) 0.68383(13) 0.0102(3) Uani 1 1 d . .
N3 N 0.2621(3) 0.58586(7) 0.86349(14) 0.0143(3) Uani 1 1 d . .
O1 O 0.5351(2) 0.62386(7) 0.76004(13) 0.0176(3) Uani 1 1 d . .
H1A H 0.595(6) 0.5951(15) 0.746(3) 0.047(10) Uiso 1 1 d . .
H1B H 0.620(6) 0.6462(16) 0.807(3) 0.054(11) Uiso 1 1 d . .
O2 O 0.2811(2) 0.69269(6) 0.77129(13) 0.0173(3) Uani 1 1 d . .
H2A H 0.179(7) 0.7147(16) 0.807(3) 0.066(13) Uiso 1 1 d . .
H2B H 0.366(8) 0.711(2) 0.757(4) 0.096(18) Uiso 1 1 d . .
O3 O -0.0147(2) 0.62973(7) 0.70446(13) 0.0168(3) Uani 1 1 d . .
H3A H -0.079(5) 0.6510(12) 0.673(2) 0.020 Uiso 1 1 d . U
H3B H -0.084(6) 0.6016(16) 0.703(3) 0.052(11) Uiso 1 1 d . .
C11 C 0.2160(3) 0.67996(9) 0.52497(18) 0.0166(4) Uani 1 1 d . .
H11A H 0.2130 0.7113 0.5622 0.020 Uiso 1 1 calc R U
C12 C 0.1974(3) 0.68274(9) 0.41936(18) 0.0188(4) Uani 1 1 d . .
H12A H 0.1794 0.7154 0.3846 0.023 Uiso 1 1 calc R U
C13 C 0.2055(3) 0.63732(9) 0.36602(18) 0.0196(4) Uani 1 1 d . .
H13A H 0.1951 0.6384 0.2940 0.023 Uiso 1 1 calc R U
C14 C 0.2289(3) 0.58999(9) 0.41772(17) 0.0161(4) Uani 1 1 d . .
H14A H 0.2354 0.5583 0.3820 0.019 Uiso 1 1 calc R U
C15 C 0.2426(3) 0.58983(8) 0.52286(16) 0.0114(4) Uani 1 1 d . .
C21 C 0.2535(3) 0.54207(8) 0.58569(16) 0.0113(4) Uani 1 1 d . .
C22 C 0.2603(3) 0.49126(8) 0.55093(16) 0.0127(4) Uani 1 1 d . .
H22A H 0.2616 0.4841 0.4816 0.015 Uiso 1 1 calc R U
C23 C 0.2651(3) 0.45131(8) 0.62160(17) 0.0124(4) Uani 1 1 d . .
C24 C 0.2643(3) 0.46134(8) 0.72353(17) 0.0140(4) Uani 1 1 d . .
H24A H 0.2678 0.4339 0.7715 0.017 Uiso 1 1 calc R U
C25 C 0.2582(3) 0.51316(8) 0.75183(16) 0.0115(4) Uani 1 1 d . .
C31 C 0.2611(4) 0.60789(10) 0.95429(18) 0.0207(5) Uani 1 1 d . .
H31A H 0.2674 0.6448 0.9605 0.025 Uiso 1 1 calc R U
C32 C 0.2510(4) 0.57820(10) 1.03891(19) 0.0250(5) Uani 1 1 d . .
H32A H 0.2493 0.5947 1.1021 0.030 Uiso 1 1 calc R U
C33 C 0.2435(4) 0.52436(10) 1.03104(18) 0.0222(5) Uani 1 1 d . .
H33A H 0.2361 0.5036 1.0885 0.027 Uiso 1 1 calc R U
C34 C 0.2468(3) 0.50103(9) 0.93751(17) 0.0171(4) Uani 1 1 d . .
H34A H 0.2429 0.4642 0.9304 0.021 Uiso 1 1 calc R U
C35 C 0.2561(3) 0.53270(8) 0.85543(16) 0.0128(4) Uani 1 1 d . .
Cl2 Cl -0.23812(8) 0.53209(2) 0.71767(4) 0.01525(10) Uani 1 1 d . .
Cl3 Cl 0.26491(9) 0.78318(2) 1.07088(4) 0.02267(12) Uani 1 1 d . .
Cl4 Cl 0.31073(11) 0.85775(2) 0.61361(5) 0.02727(14) Uani 1 1 d . .
O1W O 0.5069(3) 0.75577(7) 0.71169(14) 0.0223(4) Uani 1 1 d . .
H1WA H 0.468(6) 0.7858(15) 0.687(3) 0.044(10) Uiso 1 1 d . .
H1WB H 0.569(5) 0.7460(13) 0.671(3) 0.028(8) Uiso 1 1 d . .
O2W O 0.0515(3) 0.74701(7) 0.85017(16) 0.0210(3) Uani 1 1 d . .
H2WA H 0.105(5) 0.7582(12) 0.903(3) 0.024(8) Uiso 1 1 d . .
H2WB H 0.025(6) 0.7723(16) 0.815(3) 0.052(12) Uiso 1 1 d . .
O3W O 0.7562(3) 0.68190(9) 0.89156(16) 0.0326(5) Uani 1 1 d . .
H3WA H 0.845(5) 0.6982(13) 0.886(3) 0.031(9) Uiso 1 1 d . .
H3WB H 0.797(6) 0.6722(17) 0.958(4) 0.063(13) Uiso 1 1 d . .
O4W O 0.4510(3) 0.68282(8) 1.19431(16) 0.0293(4) Uani 1 1 d . .
H4WA H 0.422(6) 0.7036(15) 1.152(3) 0.040(11) Uiso 1 1 d . .
H4WB H 0.546(5) 0.6784(12) 1.166(2) 0.023(8) Uiso 1 1 d . .

loop_
_atom_site_aniso_label
_atom_site_aniso_U_11
_atom_site_aniso_U_22
_atom_site_aniso_U_33
_atom_site_aniso_U_23
_atom_site_aniso_U_13
_atom_site_aniso_U_12
Al1 0.0121(3) 0.0124(3) 0.0132(3) -0.0007(2) 0.0043(2) 0.0000(2)
Cl1 0.0195(2) 0.0117(2) 0.0232(3) -0.00353(19) 0.0058(2) 0.00066(19)
N1 0.0117(8) 0.0123(8) 0.0142(8) 0.0006(7) 0.0047(7) -0.0013(6)
N2 0.0093(7) 0.0124(8) 0.0095(8) 0.0007(6) 0.0036(6) -0.0003(6)
N3 0.0127(8) 0.0170(9) 0.0136(8) -0.0026(7) 0.0045(7) -0.0003(7)
O1 0.0128(7) 0.0179(8) 0.0218(8) -0.0061(6) 0.0040(6) -0.0003(6)
O2 0.0163(8) 0.0149(7) 0.0233(8) -0.0040(6) 0.0096(7) -0.0014(6)
O3 0.0116(7) 0.0174(8) 0.0213(8) 0.0028(6) 0.0042(6) 0.0001(6)
C11 0.0163(10) 0.0133(9) 0.0202(11) 0.0025(8) 0.0048(8) -0.0005(8)
C12 0.0171(10) 0.0203(10) 0.0193(11) 0.0074(9) 0.0052(9) -0.0009(8)
C13 0.0184(11) 0.0264(12) 0.0151(10) 0.0044(9) 0.0065(8) -0.0003(9)
C14 0.0152(10) 0.0203(10) 0.0138(10) -0.0002(8) 0.0057(8) -0.0005(8)
C15 0.0089(9) 0.0126(9) 0.0127(9) 0.0008(7) 0.0028(7) 0.0001(7)
C21 0.0065(8) 0.0153(9) 0.0119(9) 0.0007(7) 0.0021(7) 0.0002(7)
C22 0.0123(9) 0.0143(9) 0.0112(9) -0.0004(7) 0.0028(7) -0.0010(7)
C23 0.0104(9) 0.0104(8) 0.0161(10) -0.0017(7) 0.0030(7) 0.0001(7)
C24 0.0127(9) 0.0134(9) 0.0154(9) 0.0028(8) 0.0029(7) 0.0002(8)
C25 0.0083(9) 0.0142(9) 0.0115(9) 0.0006(7) 0.0016(7) 0.0003(7)
C31 0.0257(12) 0.0213(11) 0.0160(10) -0.0057(9) 0.0070(9) 0.0008(9)
C32 0.0289(13) 0.0335(13) 0.0141(11) -0.0034(9) 0.0084(10) 0.0015(11)
C33 0.0202(11) 0.0340(13) 0.0134(10) 0.0042(9) 0.0058(9) 0.0013(10)
C34 0.0154(10) 0.0210(10) 0.0142(10) 0.0026(8) 0.0026(8) 0.0011(8)
C35 0.0112(9) 0.0157(9) 0.0117(9) 0.0000(8) 0.0031(7) 0.0004(7)
Cl2 0.0144(2) 0.0161(2) 0.0161(2) -0.00022(19) 0.00565(18) -0.00005(19)
Cl3 0.0251(3) 0.0216(3) 0.0201(3) 0.0010(2) 0.0038(2) -0.0043(2)
Cl4 0.0378(3) 0.0228(3) 0.0231(3) -0.0027(2) 0.0115(3) 0.0036(2)
O1W 0.0265(9) 0.0184(8) 0.0245(9) -0.0014(7) 0.0112(8) -0.0035(7)
O2W 0.0232(9) 0.0205(9) 0.0204(9) -0.0050(7) 0.0079(7) -0.0006(7)
O3W 0.0363(11) 0.0380(11) 0.0203(9) 0.0001(8) 0.0017(8) -0.0204(9)
O4W 0.0336(11) 0.0258(10) 0.0282(10) 0.0040(8) 0.0077(9) 0.0035(8)

loop_
_atom_type_symbol
_atom_type_description
_atom_type_scat_dispersion_real
_atom_type_scat_dispersion_imag
_atom_type_scat_source
C C 0.0033 0.0016 'International Tables Vol C Tables 4.2.6.8 and 6.1.1.4'
H H 0.0000 0.0000 'International Tables Vol C Tables 4.2.6.8 and 6.1.1.4'
N N 0.0061 0.0033 'International Tables Vol C Tables 4.2.6.8 and 6.1.1.4'
O O 0.0106 0.0060 'International Tables Vol C Tables 4.2.6.8 and 6.1.1.4'
Al Al 0.0645 0.0514 'International Tables Vol C Tables 4.2.6.8 and 6.1.1.4'
Cl Cl 0.1484 0.1585 'International Tables Vol C Tables 4.2.6.8 and 6.1.1.4'

loop_
_geom_angle_atom_site_label_1
_geom_angle_atom_site_label_2
_geom_angle_atom_site_label_3
_geom_angle
O2 Al1 O1 87.50(8)
O2 Al1 O3 89.17(8)
O1 Al1 O3 176.43(9)
O2 Al1 N2 177.17(8)
O1 Al1 N2 89.83(8)
O3 Al1 N2 93.52(8)
O2 Al1 N1 99.98(8)
O1 Al1 N1 91.53(8)
O3 Al1 N1 90.30(8)
N2 Al1 N1 79.15(7)
O2 Al1 N3 102.47(8)
O1 Al1 N3 92.14(8)
O3 Al1 N3 87.35(8)
N2 Al1 N3 78.55(7)
N1 Al1 N3 157.38(8)
C11 N1 C15 118.78(18)
C11 N1 Al1 126.26(15)
C15 N1 Al1 114.96(14)
C21 N2 C25 121.31(18)
C21 N2 Al1 118.65(14)
C25 N2 Al1 119.94(14)
C31 N3 C35 118.9(2)
C31 N3 Al1 125.92(16)
C35 N3 Al1 115.14(14)
Al1 O1 H1A 119(2)
Al1 O1 H1B 125(2)
H1A O1 H1B 113(3)
Al1 O2 H2A 127(2)
Al1 O2 H2B 119(4)
H2A O2 H2B 113(4)
Al1 O3 H3A 126(2)
Al1 O3 H3B 120(3)
H3A O3 H3B 109(3)
N1 C11 C12 122.3(2)
N1 C11 H11A 118.9
C12 C11 H11A 118.9
C13 C12 C11 118.7(2)
C13 C12 H12A 120.6
C11 C12 H12A 120.6
C12 C13 C14 119.8(2)
C12 C13 H13A 120.1
C14 C13 H13A 120.1
C13 C14 C15 118.6(2)
C13 C14 H14A 120.7
C15 C14 H14A 120.7
N1 C15 C14 121.79(19)
N1 C15 C21 113.99(17)
C14 C15 C21 124.15(19)
N2 C21 C22 121.06(19)
N2 C21 C15 112.95(18)
C22 C21 C15 125.99(19)
C21 C22 C23 117.36(19)
C21 C22 H22A 121.3
C23 C22 H22A 121.3
C22 C23 C24 121.83(19)
C22 C23 Cl1 118.18(16)
C24 C23 Cl1 119.99(16)
C25 C24 C23 117.02(19)
C25 C24 H24A 121.5
C23 C24 H24A 121.5
N2 C25 C24 121.42(19)
N2 C25 C35 112.42(18)
C24 C25 C35 126.16(19)
N3 C31 C32 121.7(2)
N3 C31 H31A 119.2
C32 C31 H31A 119.2
C31 C32 C33 119.7(2)
C31 C32 H32A 120.2
C33 C32 H32A 120.2
C32 C33 C34 119.1(2)
C32 C33 H33A 120.4
C34 C33 H33A 120.4
C35 C34 C33 118.6(2)
C35 C34 H34A 120.7
C33 C34 H34A 120.7
N3 C35 C34 122.0(2)
N3 C35 C25 113.81(18)
C34 C35 C25 124.2(2)
H1WA O1W H1WB 102(3)
H2A O2W H2WA 112(3)
H2A O2W H2WB 107(3)
H2WA O2W H2WB 103(4)
H3WA O3W H3WB 101(4)
H4WA O4W H4WB 81(3)

loop_
_geom_bond_atom_site_label_1
_geom_bond_atom_site_label_2
_geom_bond_distance
Al1 O2 1.8185(17)
Al1 O1 1.8680(18)
Al1 O3 1.8935(18)
Al1 N2 1.9674(18)
Al1 N1 2.0382(19)
Al1 N3 2.055(2)
Cl1 C23 1.723(2)
N1 C11 1.338(3)
N1 C15 1.358(3)
N2 C21 1.341(3)
N2 C25 1.344(3)
N3 C31 1.344(3)
N3 C35 1.368(3)
O1 H1A 0.90(4)
O1 H1B 0.95(4)
O2 H2A 1.12(5)
O2 H2B 0.82(6)
O3 H3A 0.76(3)
O3 H3B 0.87(4)
C11 C12 1.390(3)
C11 H11A 0.9500
C12 C13 1.376(3)
C12 H12A 0.9500
C13 C14 1.386(3)
C13 H13A 0.9500
C14 C15 1.388(3)
C14 H14A 0.9500
C15 C21 1.477(3)
C21 C22 1.389(3)
C22 C23 1.390(3)
C22 H22A 0.9500
C23 C24 1.393(3)
C24 C25 1.386(3)
C24 H24A 0.9500
C25 C35 1.481(3)
C31 C32 1.384(3)
C31 H31A 0.9500
C32 C33 1.385(4)
C32 H32A 0.9500
C33 C34 1.396(3)
C33 H33A 0.9500
C34 C35 1.383(3)
C34 H34A 0.9500
O1W H1WA 0.85(4)
O1W H1WB 0.82(4)
O2W H2A 1.45(5)
O2W H2WA 0.77(3)
O2W H2WB 0.80(4)
O3W H3WA 0.77(4)
O3W H3WB 0.90(5)
O4W H4WA 0.77(4)
O4W H4WB 0.86(3)

loop_
_geom_hbond_atom_site_label_D
_geom_hbond_atom_site_label_H
_geom_hbond_atom_site_label_A
_geom_hbond_distance_DH
_geom_hbond_distance_HA
_geom_hbond_distance_DA
_geom_hbond_angle_DHA
_geom_hbond_site_symmetry_A
O1 H1A Cl2 0.90(4) 2.09(4) 2.9840(18) 174(3) 1_655
O1 H1B O3W 0.95(4) 1.57(4) 2.514(3) 176(4) .
O2 H2A O2W 1.12(5) 1.45(5) 2.567(2) 176(4) .
O2 H2B O1W 0.82(6) 1.73(6) 2.543(2) 169(6) .
O3 H3A Cl3 0.76(3) 2.27(3) 3.0262(18) 172(3) 4_575
O3 H3B Cl2 0.87(4) 2.13(4) 2.9898(18) 173(4) .
O1W H1WA Cl4 0.85(4) 2.25(4) 3.088(2) 170(3) .
O1W H1WB Cl3 0.82(4) 2.30(4) 3.113(2) 175(3) 4_675
O2W H2WA Cl3 0.77(3) 2.33(3) 3.091(2) 174(3) .
O2W H2WB O4W 0.80(4) 1.94(4) 2.708(3) 162(4) 4_575
O3W H3WA O2W 0.77(4) 2.07(4) 2.838(3) 171(4) 1_655
O3W H3WB Cl4 0.90(5) 2.20(5) 3.074(2) 164(4) 4_676
O4W H4WA Cl3 0.77(4) 2.44(4) 3.155(2) 156(4) .
O4W H4WB Cl4 0.86(3) 2.35(3) 3.186(2) 163(3) 4_676
